data_2210900
loop_
_publ_author_name
'Tschan, Mathieu Jean-Luc'
'Ch\'erioux,  Fr\'ed\'eric'
'Therrien, Bruno'
'Karmazin-Brelot, Lydia'
'S\"uss-Fink, Georg'

_publ_section_title
;(\m-Diphenylphosphido-\k<i>P</i>:<i>P</i>)-\m-hydrido-(\m-4-hydroxybenzenethiolato-\k^2^<i>S</i>:<i>S</i>)bis[(\h^6^-hexamethylbenzene)ruthenium(II)]
 tetrafluoroborate
;
_journal_coeditor_code BT2201
_journal_issue 11
_journal_name_full 'Acta Crystallographica Section E'
_journal_page_first m2916
_journal_page_last m2918
_journal_paper_doi 10.1107/S1600536806041146
_journal_volume 62
_journal_year 2006
_chemical_formula_iupac '[Ru2 (C12 H18)2 (C6 H5 O S) H (C12 H10 P)] (B F4)'
_chemical_formula_moiety 'C42 H52 O P Ru2 S, B F4'
_chemical_formula_sum 'C42 H52 B F4 O P Ru2 S'
_chemical_formula_weight 924.82
_chemical_name_systematic
;
[(\h^6^-C~6~Me~6~)~2~Ru~2~(\m~2~-Cl)(\m~2~-H)(\m~2~-PPh~2~)][BF~4~]
;
_space_group_IT_number 14
_symmetry_cell_setting monoclinic
_symmetry_space_group_name_Hall '-P 2yn'
_symmetry_space_group_name_H-M 'P 1 21/n 1'
_atom_sites_solution_hydrogens geom
_atom_sites_solution_primary direct
_atom_sites_solution_secondary difmap
_audit_creation_method SHELXL-97
_cell_angle_alpha 90.00
_cell_angle_beta 90.315(8)
_cell_angle_gamma 90.00
_cell_formula_units_Z 4
_cell_length_a 11.2081(7)
_cell_length_b 15.0744(11)
_cell_length_c 23.6220(16)
_cell_measurement_reflns_used 8000
_cell_measurement_temperature 173(2)
_cell_measurement_theta_max 25.9
_cell_measurement_theta_min 2.3
_cell_volume 3991.0(5)
_computing_cell_refinement 'CELL in IPDS Software'
_computing_data_collection 'EXPOSE in IPDS Software (Stoe & Cie, 2000)'
_computing_data_reduction 'INTEGRATE in IPDS Software'
_computing_molecular_graphics 'ORTEP-32 (Farrugia, 1997)'
_computing_publication_material SHELXL97
_computing_structure_refinement 'SHELXL97 (Sheldrick, 1997)'
_computing_structure_solution 'SHELXS97 (Sheldrick, 1997)'
_diffrn_ambient_temperature 173(2)
_diffrn_detector_area_resol_mean 0.81\%A
_diffrn_measured_fraction_theta_full 0.993
_diffrn_measured_fraction_theta_max 0.993
_diffrn_measurement_device_type 'Stoe IPDS'
_diffrn_measurement_method '\f oscillation'
_diffrn_radiation_monochromator graphite
_diffrn_radiation_source 'fine-focus sealed tube'
_diffrn_radiation_type MoK\a
_diffrn_radiation_wavelength 0.71073
_diffrn_reflns_av_R_equivalents 0.0773
_diffrn_reflns_av_sigmaI/netI 0.0876
_diffrn_reflns_limit_h_max 13
_diffrn_reflns_limit_h_min -13
_diffrn_reflns_limit_k_max 18
_diffrn_reflns_limit_k_min -18
_diffrn_reflns_limit_l_max 28
_diffrn_reflns_limit_l_min -28
_diffrn_reflns_number 30321
_diffrn_reflns_theta_full 25.86
_diffrn_reflns_theta_max 25.86
_diffrn_reflns_theta_min 2.01
_diffrn_standards_decay_% 0
_diffrn_standards_interval_time 0
_diffrn_standards_number 0
_exptl_absorpt_coefficient_mu 0.900
_exptl_absorpt_correction_type none
_exptl_crystal_colour red
_exptl_crystal_density_diffrn 1.539
_exptl_crystal_density_method 'not measured'
_exptl_crystal_description block
_exptl_crystal_F_000 1888
_exptl_crystal_size_max 0.50
_exptl_crystal_size_mid 0.15
_exptl_crystal_size_min 0.10
_refine_diff_density_max 0.552
_refine_diff_density_min -0.767
_refine_ls_extinction_method none
_refine_ls_goodness_of_fit_ref 0.811
_refine_ls_hydrogen_treatment mixed
_refine_ls_matrix_type full
_refine_ls_number_parameters 486
_refine_ls_number_reflns 7664
_refine_ls_number_restraints 0
_refine_ls_restrained_S_all 0.811
_refine_ls_R_factor_all 0.0640
_refine_ls_R_factor_gt 0.0322
_refine_ls_shift/su_max 0.001
_refine_ls_shift/su_mean 0.000
_refine_ls_structure_factor_coef Fsqd
_refine_ls_weighting_details 'calc w=1/[\s^2^(Fo^2^)+(0.0231P)^2^] where P=(Fo^2^+2Fc^2^)/3'
_refine_ls_weighting_scheme calc
_refine_ls_wR_factor_gt 0.0575
_refine_ls_wR_factor_ref 0.0617
_reflns_number_gt 4812
_reflns_number_total 7664
_reflns_threshold_expression I>2\s(I)
_cod_data_source_file bt2201.cif
_cod_data_source_block I
_cod_original_sg_symbol_H-M 'P 21/n'
_cod_database_code 2210900
_cod_database_fobs_code 2210900

loop_
_symmetry_equiv_pos_as_xyz
'x, y, z'
'-x+1/2, y+1/2, -z+1/2'
'-x, -y, -z'
'x-1/2, -y-1/2, z-1/2'

loop_
_atom_site_type_symbol
_atom_site_label
_atom_site_fract_x
_atom_site_fract_y
_atom_site_fract_z
_atom_site_U_iso_or_equiv
_atom_site_adp_type
_atom_site_calc_flag
_atom_site_refinement_flags
_atom_site_occupancy
C C1 0.0380(3) 0.2792(2) 0.03127(14) 0.0256(8) Uani d . 1
C C2 -0.0776(3) 0.3087(2) 0.02101(14) 0.0305(8) Uani d . 1
H H2A -0.1137 0.3488 0.0468 0.037 Uiso calc R 1
C C3 -0.1417(4) 0.2805(2) -0.02647(16) 0.0397(9) Uani d . 1
H H3A -0.2206 0.3013 -0.0329 0.048 Uiso calc R 1
C C4 -0.0893(4) 0.2216(2) -0.06448(16) 0.0418(10) Uani d . 1
H H4A -0.1315 0.2033 -0.0974 0.050 Uiso calc R 1
C C5 0.0246(4) 0.1901(2) -0.05380(15) 0.0385(9) Uani d . 1
H H5A 0.0602 0.1492 -0.0792 0.046 Uiso calc R 1
C C6 0.0865(3) 0.2180(2) -0.00644(15) 0.0333(9) Uani d . 1
H H6A 0.1641 0.1950 0.0007 0.040 Uiso calc R 1
C C7 0.0423(3) 0.4070(2) 0.11956(14) 0.0246(8) Uani d . 1
C C8 -0.0127(3) 0.4053(2) 0.17199(14) 0.0294(8) Uani d . 1
H H8A -0.0032 0.3550 0.1958 0.035 Uiso calc R 1
C C9 -0.0823(3) 0.4768(2) 0.19040(16) 0.0367(9) Uani d . 1
H H9A -0.1202 0.4746 0.2262 0.044 Uiso calc R 1
C C10 -0.0954(3) 0.5504(2) 0.15641(16) 0.0373(9) Uani d . 1
H H10A -0.1438 0.5985 0.1685 0.045 Uiso calc R 1
C C11 -0.0378(3) 0.5545(2) 0.10438(16) 0.0338(9) Uani d . 1
H H11A -0.0448 0.6061 0.0815 0.041 Uiso calc R 1
C C12 0.0294(3) 0.4834(2) 0.08612(15) 0.0300(8) Uani d . 1
H H12A 0.0675 0.4863 0.0504 0.036 Uiso calc R 1
C C13 0.2461(3) 0.0646(2) 0.18680(17) 0.0366(10) Uani d . 1
C C14 0.1729(4) 0.0606(2) 0.13630(17) 0.0389(10) Uani d . 1
C C15 0.0542(4) 0.0944(2) 0.13722(18) 0.0403(10) Uani d . 1
C C16 0.0146(3) 0.1445(2) 0.18532(18) 0.0385(10) Uani d . 1
C C17 0.0914(3) 0.1580(2) 0.23270(17) 0.0367(10) Uani d . 1
C C18 0.2058(3) 0.1115(2) 0.23391(17) 0.0381(10) Uani d . 1
C C19 0.3613(4) 0.0123(3) 0.1891(2) 0.0555(12) Uani d . 1
H H19A 0.4019 0.0168 0.1525 0.067 Uiso calc R 1
H H19B 0.3436 -0.0501 0.1971 0.067 Uiso calc R 1
H H19C 0.4129 0.0363 0.2190 0.067 Uiso calc R 1
C C20 0.2203(4) 0.0133(3) 0.08435(19) 0.0604(13) Uani d . 1
H H20A 0.2042 -0.0504 0.0875 0.072 Uiso calc R 1
H H20B 0.3066 0.0230 0.0816 0.072 Uiso calc R 1
H H20C 0.1809 0.0369 0.0504 0.072 Uiso calc R 1
C C21 -0.0323(4) 0.0771(3) 0.0892(2) 0.0595(13) Uani d . 1
H H21A -0.0920 0.0336 0.1012 0.071 Uiso calc R 1
H H21B 0.0112 0.0538 0.0565 0.071 Uiso calc R 1
H H21C -0.0721 0.1326 0.0786 0.071 Uiso calc R 1
C C22 -0.1121(3) 0.1799(3) 0.1844(2) 0.0562(12) Uani d . 1
H H22A -0.1683 0.1303 0.1819 0.067 Uiso calc R 1
H H22B -0.1228 0.2189 0.1515 0.067 Uiso calc R 1
H H22C -0.1269 0.2136 0.2191 0.067 Uiso calc R 1
C C23 0.0542(4) 0.2123(3) 0.28293(17) 0.0560(12) Uani d . 1
H H23A 0.0324 0.1728 0.3141 0.067 Uiso calc R 1
H H23B -0.0147 0.2491 0.2726 0.067 Uiso calc R 1
H H23C 0.1204 0.2506 0.2948 0.067 Uiso calc R 1
C C24 0.2814(4) 0.1149(3) 0.28710(17) 0.0525(12) Uani d . 1
H H24A 0.3640 0.1289 0.2771 0.063 Uiso calc R 1
H H24B 0.2788 0.0571 0.3061 0.063 Uiso calc R 1
H H24C 0.2505 0.1607 0.3125 0.063 Uiso calc R 1
C C25 0.3701(3) 0.4179(2) 0.02331(16) 0.0344(9) Uani d . 1
C C26 0.4397(3) 0.4360(2) 0.07280(16) 0.0364(10) Uani d . 1
C C27 0.5276(3) 0.3714(2) 0.09191(14) 0.0321(9) Uani d . 1
C C28 0.5292(3) 0.2872(2) 0.06679(15) 0.0296(8) Uani d . 1
C C29 0.4504(3) 0.2675(2) 0.02010(15) 0.0317(9) Uani d . 1
C C30 0.3806(3) 0.3340(2) -0.00415(14) 0.0317(9) Uani d . 1
C C31 0.2904(4) 0.4889(3) -0.0021(2) 0.0645(15) Uani d . 1
H H31A 0.3353 0.5227 -0.0303 0.077 Uiso calc R 1
H H31B 0.2634 0.5290 0.0279 0.077 Uiso calc R 1
H H31C 0.2212 0.4610 -0.0202 0.077 Uiso calc R 1
C C32 0.4277(5) 0.5246(3) 0.1026(2) 0.0692(16) Uani d . 1
H H32A 0.3439 0.5432 0.1019 0.083 Uiso calc R 1
H H32B 0.4764 0.5690 0.0831 0.083 Uiso calc R 1
H H32C 0.4548 0.5188 0.1419 0.083 Uiso calc R 1
C C33 0.6159(4) 0.3959(3) 0.13750(17) 0.0585(13) Uani d . 1
H H33A 0.5774 0.3919 0.1746 0.070 Uiso calc R 1
H H33B 0.6439 0.4567 0.1313 0.070 Uiso calc R 1
H H33C 0.6839 0.3551 0.1363 0.070 Uiso calc R 1
C C34 0.6183(4) 0.2177(3) 0.08633(18) 0.0512(12) Uani d . 1
H H34A 0.6530 0.2357 0.1227 0.061 Uiso calc R 1
H H34B 0.6818 0.2120 0.0582 0.061 Uiso calc R 1
H H34C 0.5777 0.1606 0.0907 0.061 Uiso calc R 1
C C35 0.4564(4) 0.1756(3) -0.0058(2) 0.0587(13) Uani d . 1
H H35A 0.4770 0.1323 0.0236 0.070 Uiso calc R 1
H H35B 0.5174 0.1747 -0.0354 0.070 Uiso calc R 1
H H35C 0.3787 0.1605 -0.0224 0.070 Uiso calc R 1
C C36 0.3183(4) 0.3181(3) -0.06114(15) 0.0568(12) Uani d . 1
H H36A 0.2316 0.3182 -0.0558 0.068 Uiso calc R 1
H H36B 0.3432 0.2606 -0.0764 0.068 Uiso calc R 1
H H36C 0.3401 0.3653 -0.0877 0.068 Uiso calc R 1
C C37 0.4151(3) 0.3095(2) 0.22549(13) 0.0248(7) Uani d . 1
C C38 0.4571(3) 0.3711(2) 0.26483(14) 0.0315(9) Uani d . 1
H H38A 0.4120 0.4232 0.2723 0.038 Uiso calc R 1
C C39 0.5643(4) 0.3571(2) 0.29323(15) 0.0361(9) Uani d . 1
H H39A 0.5927 0.3998 0.3196 0.043 Uiso calc R 1
C C40 0.6297(3) 0.2808(2) 0.28301(14) 0.0321(9) Uani d . 1
C C41 0.5884(3) 0.2191(2) 0.24393(14) 0.0258(8) Uani d . 1
H H41A 0.6330 0.1668 0.2369 0.031 Uiso calc R 1
C C42 0.4827(3) 0.2338(2) 0.21539(14) 0.0261(8) Uani d . 1
H H42A 0.4556 0.1916 0.1884 0.031 Uiso calc R 1
B B1 0.6456(4) -0.0424(3) 0.1282(2) 0.0408(12) Uani d . 1
F F1 0.5695(2) -0.00741(15) 0.08863(10) 0.0636(7) Uani d . 1
F F2 0.5903(3) -0.11263(15) 0.15546(12) 0.0736(8) Uani d . 1
F F3 0.7463(2) -0.07786(18) 0.10303(12) 0.0739(8) Uani d . 1
F F4 0.6779(2) 0.02026(16) 0.16774(10) 0.0656(7) Uani d . 1
O O1 0.7357(2) 0.26152(17) 0.30944(12) 0.0462(7) Uani d . 1
H H1O 0.7594 0.3062 0.3275 0.055 Uiso calc R 1
P P1 0.12622(8) 0.31191(5) 0.09308(3) 0.02324(19) Uani d . 1
Ru Ru1 0.18592(3) 0.203829(17) 0.155573(12) 0.02527(8) Uani d . 1
H H1H 0.295(3) 0.203(2) 0.1042(13) 0.037(9) Uiso d . 1
Ru Ru2 0.33187(2) 0.318080(17) 0.089117(11) 0.02135(7) Uani d . 1
S S1 0.28288(8) 0.33509(5) 0.18616(3) 0.0246(2) Uani d . 1

loop_
_atom_site_aniso_label
_atom_site_aniso_U_11
_atom_site_aniso_U_22
_atom_site_aniso_U_33
_atom_site_aniso_U_12
_atom_site_aniso_U_13
_atom_site_aniso_U_23
C1 0.022(2) 0.0237(17) 0.0311(19) -0.0034(15) 0.0001(16) 0.0047(14)
C2 0.027(2) 0.0274(19) 0.037(2) -0.0083(16) -0.0015(17) -0.0007(16)
C3 0.036(2) 0.035(2) 0.049(2) -0.0023(18) -0.012(2) 0.0039(18)
C4 0.047(3) 0.037(2) 0.040(2) -0.014(2) -0.013(2) -0.0019(18)
C5 0.043(3) 0.035(2) 0.037(2) -0.0056(19) -0.0027(19) -0.0078(18)
C6 0.030(2) 0.0303(19) 0.040(2) -0.0022(16) -0.0021(18) 0.0001(16)
C7 0.0188(19) 0.0246(17) 0.0303(19) -0.0009(15) -0.0029(15) -0.0010(15)
C8 0.025(2) 0.033(2) 0.030(2) 0.0015(16) -0.0027(16) 0.0007(16)
C9 0.032(2) 0.046(2) 0.032(2) 0.0062(18) -0.0019(18) -0.0074(18)
C10 0.030(2) 0.034(2) 0.047(2) 0.0079(17) -0.0148(19) -0.0164(18)
C11 0.029(2) 0.0244(19) 0.048(2) 0.0021(16) -0.0110(19) 0.0012(17)
C12 0.025(2) 0.0300(19) 0.035(2) 0.0019(16) 0.0010(17) 0.0031(16)
C13 0.029(2) 0.0259(19) 0.055(3) -0.0015(17) 0.004(2) 0.0183(18)
C14 0.038(3) 0.0194(18) 0.059(3) -0.0073(17) 0.005(2) 0.0089(17)
C15 0.031(2) 0.028(2) 0.062(3) -0.0108(18) -0.005(2) 0.0159(19)
C16 0.024(2) 0.029(2) 0.062(3) -0.0065(17) 0.005(2) 0.0200(19)
C17 0.026(2) 0.036(2) 0.048(2) -0.0013(17) 0.0096(19) 0.0220(18)
C18 0.030(2) 0.036(2) 0.049(2) -0.0038(17) 0.0032(19) 0.0269(18)
C19 0.036(3) 0.041(2) 0.089(3) 0.013(2) 0.009(2) 0.016(2)
C20 0.070(4) 0.032(2) 0.079(3) -0.007(2) 0.007(3) -0.009(2)
C21 0.047(3) 0.048(3) 0.084(4) -0.022(2) -0.013(3) 0.012(2)
C22 0.018(2) 0.058(3) 0.093(3) -0.002(2) 0.001(2) 0.021(3)
C23 0.049(3) 0.067(3) 0.052(3) 0.011(2) 0.016(2) 0.019(2)
C24 0.038(3) 0.069(3) 0.050(3) 0.000(2) -0.002(2) 0.031(2)
C25 0.026(2) 0.036(2) 0.042(2) 0.0025(17) 0.0114(18) 0.0222(18)
C26 0.041(3) 0.0249(19) 0.044(2) -0.0135(17) 0.023(2) -0.0045(17)
C27 0.023(2) 0.047(2) 0.0259(19) -0.0161(17) -0.0001(16) 0.0057(17)
C28 0.0176(19) 0.036(2) 0.035(2) 0.0037(16) 0.0076(16) 0.0139(17)
C29 0.030(2) 0.033(2) 0.033(2) -0.0022(16) 0.0074(18) -0.0030(16)
C30 0.024(2) 0.047(2) 0.0240(18) -0.0027(17) 0.0031(16) 0.0050(16)
C31 0.041(3) 0.068(3) 0.085(3) 0.012(2) 0.025(3) 0.049(3)
C32 0.088(4) 0.037(2) 0.083(4) -0.021(2) 0.045(3) -0.020(2)
C33 0.048(3) 0.083(3) 0.044(3) -0.035(3) -0.011(2) 0.002(2)
C34 0.034(3) 0.064(3) 0.056(3) 0.015(2) 0.006(2) 0.018(2)
C35 0.053(3) 0.051(3) 0.073(3) -0.004(2) 0.015(3) -0.019(2)
C36 0.044(3) 0.098(4) 0.029(2) -0.016(3) -0.0035(19) 0.006(2)
C37 0.0240(19) 0.0282(18) 0.0221(16) -0.0014(15) 0.0004(14) 0.0040(15)
C38 0.041(2) 0.0279(19) 0.0256(19) 0.0039(17) -0.0045(18) -0.0023(15)
C39 0.045(3) 0.037(2) 0.026(2) -0.0033(19) -0.0130(18) -0.0045(16)
C40 0.033(2) 0.035(2) 0.0280(19) -0.0065(17) -0.0067(17) 0.0062(16)
C41 0.022(2) 0.0268(18) 0.0286(19) -0.0002(15) -0.0057(16) 0.0042(15)
C42 0.028(2) 0.0263(18) 0.0239(18) -0.0053(15) 0.0021(16) 0.0008(14)
B1 0.036(3) 0.034(2) 0.052(3) 0.001(2) -0.006(2) -0.007(2)
F1 0.076(2) 0.0558(15) 0.0591(16) 0.0231(14) -0.0177(14) -0.0001(12)
F2 0.083(2) 0.0435(14) 0.095(2) -0.0134(14) 0.0031(17) 0.0176(14)
F3 0.0329(15) 0.091(2) 0.098(2) 0.0069(14) -0.0003(15) -0.0368(17)
F4 0.076(2) 0.0622(15) 0.0582(16) -0.0183(14) -0.0017(15) -0.0223(13)
O1 0.0445(18) 0.0421(15) 0.0517(18) -0.0035(14) -0.0300(15) 0.0010(13)
P1 0.0198(5) 0.0230(4) 0.0269(4) 0.0006(4) -0.0005(4) 0.0034(4)
Ru1 0.01904(16) 0.02358(14) 0.03321(16) -0.00052(12) 0.00063(12) 0.00775(12)
Ru2 0.01910(16) 0.02196(14) 0.02300(14) -0.00050(12) 0.00025(11) 0.00278(12)
S1 0.0237(5) 0.0257(4) 0.0244(4) 0.0011(4) 0.0011(4) 0.0025(3)

loop_
_atom_type_symbol
_atom_type_description
_atom_type_scat_dispersion_real
_atom_type_scat_dispersion_imag
_atom_type_scat_source
C C 0.0033 0.0016 'International Tables Vol C Tables 4.2.6.8 and 6.1.1.4'
H H 0.0000 0.0000 'International Tables Vol C Tables 4.2.6.8 and 6.1.1.4'
B B 0.0013 0.0007 'International Tables Vol C Tables 4.2.6.8 and 6.1.1.4'
F F 0.0171 0.0103 'International Tables Vol C Tables 4.2.6.8 and 6.1.1.4'
O O 0.0106 0.0060 'International Tables Vol C Tables 4.2.6.8 and 6.1.1.4'
P P 0.1023 0.0942 'International Tables Vol C Tables 4.2.6.8 and 6.1.1.4'
Ru Ru -1.2594 0.8363 'International Tables Vol C Tables 4.2.6.8 and 6.1.1.4'
S S 0.1246 0.1234 'International Tables Vol C Tables 4.2.6.8 and 6.1.1.4'

loop_
_geom_angle_atom_site_label_1
_geom_angle_atom_site_label_2
_geom_angle_atom_site_label_3
_geom_angle
_geom_angle_publ_flag
C2 C1 C6 117.8(3) ?
C2 C1 P1 123.5(3) ?
C6 C1 P1 118.6(3) ?
C1 C2 C3 121.2(3) ?
C1 C2 H2A 119.4 ?
C3 C2 H2A 119.4 ?
C4 C3 C2 119.7(4) ?
C4 C3 H3A 120.2 ?
C2 C3 H3A 120.2 ?
C5 C4 C3 119.5(4) ?
C5 C4 H4A 120.3 ?
C3 C4 H4A 120.3 ?
C6 C5 C4 120.2(4) ?
C6 C5 H5A 119.9 ?
C4 C5 H5A 119.9 ?
C5 C6 C1 121.6(4) ?
C5 C6 H6A 119.2 ?
C1 C6 H6A 119.2 ?
C8 C7 C12 118.2(3) ?
C8 C7 P1 121.6(2) ?
C12 C7 P1 120.2(2) ?
C7 C8 C9 121.0(3) ?
C7 C8 H8A 119.5 ?
C9 C8 H8A 119.5 ?
C10 C9 C8 119.8(3) ?
C10 C9 H9A 120.1 ?
C8 C9 H9A 120.1 ?
C9 C10 C11 120.1(3) ?
C9 C10 H10A 119.9 ?
C11 C10 H10A 119.9 ?
C12 C11 C10 119.9(3) ?
C12 C11 H11A 120.1 ?
C10 C11 H11A 120.1 ?
C11 C12 C7 121.1(3) ?
C11 C12 H12A 119.5 ?
C7 C12 H12A 119.5 ?
C18 C13 C14 119.7(3) ?
C18 C13 C19 121.1(4) ?
C14 C13 C19 119.1(4) ?
C18 C13 Ru1 72.6(2) ?
C14 C13 Ru1 67.28(19) ?
C19 C13 Ru1 136.7(3) ?
C15 C14 C13 119.9(4) ?
C15 C14 C20 120.7(4) ?
C13 C14 C20 119.2(4) ?
C15 C14 Ru1 73.0(2) ?
C13 C14 Ru1 75.7(2) ?
C20 C14 Ru1 127.0(2) ?
C14 C15 C16 119.5(4) ?
C14 C15 C21 121.5(4) ?
C16 C15 C21 119.0(4) ?
C14 C15 Ru1 69.8(2) ?
C16 C15 Ru1 70.6(2) ?
C21 C15 Ru1 133.4(3) ?
C17 C16 C15 120.6(3) ?
C17 C16 C22 121.5(4) ?
C15 C16 C22 117.8(4) ?
C17 C16 Ru1 70.9(2) ?
C15 C16 Ru1 72.1(2) ?
C22 C16 Ru1 131.3(2) ?
C16 C17 C18 118.3(4) ?
C16 C17 C23 122.0(3) ?
C18 C17 C23 119.6(4) ?
C16 C17 Ru1 71.8(2) ?
C18 C17 Ru1 75.10(19) ?
C23 C17 Ru1 127.8(3) ?
C13 C18 C17 121.0(4) ?
C13 C18 C24 119.8(4) ?
C17 C18 C24 119.2(4) ?
C13 C18 Ru1 72.4(2) ?
C17 C18 Ru1 67.51(18) ?
C24 C18 Ru1 133.8(3) ?
C13 C19 H19A 109.5 ?
C13 C19 H19B 109.5 ?
H19A C19 H19B 109.5 ?
C13 C19 H19C 109.5 ?
H19A C19 H19C 109.5 ?
H19B C19 H19C 109.5 ?
C14 C20 H20A 109.5 ?
C14 C20 H20B 109.5 ?
H20A C20 H20B 109.5 ?
C14 C20 H20C 109.5 ?
H20A C20 H20C 109.5 ?
H20B C20 H20C 109.5 ?
C15 C21 H21A 109.5 ?
C15 C21 H21B 109.5 ?
H21A C21 H21B 109.5 ?
C15 C21 H21C 109.5 ?
H21A C21 H21C 109.5 ?
H21B C21 H21C 109.5 ?
C16 C22 H22A 109.5 ?
C16 C22 H22B 109.5 ?
H22A C22 H22B 109.5 ?
C16 C22 H22C 109.5 ?
H22A C22 H22C 109.5 ?
H22B C22 H22C 109.5 ?
C17 C23 H23A 109.5 ?
C17 C23 H23B 109.5 ?
H23A C23 H23B 109.5 ?
C17 C23 H23C 109.5 ?
H23A C23 H23C 109.5 ?
H23B C23 H23C 109.5 ?
C18 C24 H24A 109.5 ?
C18 C24 H24B 109.5 ?
H24A C24 H24B 109.5 ?
C18 C24 H24C 109.5 ?
H24A C24 H24C 109.5 ?
H24B C24 H24C 109.5 ?
C30 C25 C26 119.6(3) ?
C30 C25 C31 119.8(4) ?
C26 C25 C31 120.5(4) ?
C30 C25 Ru2 74.50(19) ?
C26 C25 Ru2 70.16(18) ?
C31 C25 Ru2 130.1(2) ?
C25 C26 C27 119.5(3) ?
C25 C26 C32 119.8(4) ?
C27 C26 C32 120.5(4) ?
C25 C26 Ru2 71.88(19) ?
C27 C26 Ru2 77.02(19) ?
C32 C26 Ru2 125.7(2) ?
C28 C27 C26 119.0(3) ?
C28 C27 C33 121.0(4) ?
C26 C27 C33 120.0(4) ?
C28 C27 Ru2 72.0(2) ?
C26 C27 Ru2 65.63(19) ?
C33 C27 Ru2 135.9(2) ?
C27 C28 C29 120.2(3) ?
C27 C28 C34 120.4(3) ?
C29 C28 C34 119.3(3) ?
C27 C28 Ru2 73.0(2) ?
C29 C28 Ru2 68.60(19) ?
C34 C28 Ru2 134.0(2) ?
C30 C29 C28 120.4(3) ?
C30 C29 C35 121.2(4) ?
C28 C29 C35 118.0(3) ?
C30 C29 Ru2 73.75(19) ?
C28 C29 Ru2 74.69(19) ?
C35 C29 Ru2 129.2(2) ?
C29 C30 C25 119.9(3) ?
C29 C30 C36 120.0(3) ?
C25 C30 C36 120.0(4) ?
C29 C30 Ru2 70.41(19) ?
C25 C30 Ru2 68.53(18) ?
C36 C30 Ru2 136.1(3) ?
C25 C31 H31A 109.5 ?
C25 C31 H31B 109.5 ?
H31A C31 H31B 109.5 ?
C25 C31 H31C 109.5 ?
H31A C31 H31C 109.5 ?
H31B C31 H31C 109.5 ?
C26 C32 H32A 109.5 ?
C26 C32 H32B 109.5 ?
H32A C32 H32B 109.5 ?
C26 C32 H32C 109.5 ?
H32A C32 H32C 109.5 ?
H32B C32 H32C 109.5 ?
C27 C33 H33A 109.5 ?
C27 C33 H33B 109.5 ?
H33A C33 H33B 109.5 ?
C27 C33 H33C 109.5 ?
H33A C33 H33C 109.5 ?
H33B C33 H33C 109.5 ?
C28 C34 H34A 109.5 ?
C28 C34 H34B 109.5 ?
H34A C34 H34B 109.5 ?
C28 C34 H34C 109.5 ?
H34A C34 H34C 109.5 ?
H34B C34 H34C 109.5 ?
C29 C35 H35A 109.5 ?
C29 C35 H35B 109.5 ?
H35A C35 H35B 109.5 ?
C29 C35 H35C 109.5 ?
H35A C35 H35C 109.5 ?
H35B C35 H35C 109.5 ?
C30 C36 H36A 109.5 ?
C30 C36 H36B 109.5 ?
H36A C36 H36B 109.5 ?
C30 C36 H36C 109.5 ?
H36A C36 H36C 109.5 ?
H36B C36 H36C 109.5 ?
C42 C37 C38 118.6(3) ?
C42 C37 S1 122.6(3) ?
C38 C37 S1 118.6(3) ?
C39 C38 C37 120.6(3) ?
C39 C38 H38A 119.7 ?
C37 C38 H38A 119.7 ?
C40 C39 C38 119.9(3) ?
C40 C39 H39A 120.0 ?
C38 C39 H39A 120.0 ?
O1 C40 C39 123.7(3) ?
O1 C40 C41 116.5(3) ?
C39 C40 C41 119.8(3) ?
C42 C41 C40 120.0(3) ?
C42 C41 H41A 120.0 ?
C40 C41 H41A 120.0 ?
C41 C42 C37 121.0(3) ?
C41 C42 H42A 119.5 ?
C37 C42 H42A 119.5 ?
F1 B1 F4 111.1(3) ?
F1 B1 F3 111.2(4) ?
F4 B1 F3 110.2(4) ?
F1 B1 F2 109.5(4) ?
F4 B1 F2 109.0(4) ?
F3 B1 F2 105.8(3) ?
C40 O1 H1O 109.5 ?
C7 P1 C1 102.02(16) yes
C7 P1 Ru1 119.04(11) yes
C1 P1 Ru1 118.47(10) yes
C7 P1 Ru2 119.89(11) yes
C1 P1 Ru2 120.95(11) yes
Ru1 P1 Ru2 76.54(3) yes
C14 Ru1 C17 80.45(14) ?
C14 Ru1 C16 67.56(14) ?
C17 Ru1 C16 37.22(14) ?
C14 Ru1 C15 37.20(14) ?
C17 Ru1 C15 67.39(15) ?
C16 Ru1 C15 37.32(14) ?
C14 Ru1 P1 122.82(11) ?
C17 Ru1 P1 127.53(10) ?
C16 Ru1 P1 103.80(10) ?
C15 Ru1 P1 101.98(10) ?
C14 Ru1 C13 37.06(14) ?
C17 Ru1 C13 66.29(13) ?
C16 Ru1 C13 77.71(13) ?
C15 Ru1 C13 65.71(14) ?
P1 Ru1 C13 158.17(11) ?
C14 Ru1 C18 65.50(14) ?
C17 Ru1 C18 37.39(13) ?
C16 Ru1 C18 65.72(14) ?
C15 Ru1 C18 76.98(14) ?
P1 Ru1 C18 164.32(10) ?
C13 Ru1 C18 34.95(13) ?
C14 Ru1 S1 155.24(11) ?
C17 Ru1 S1 103.28(11) ?
C16 Ru1 S1 129.20(11) ?
C15 Ru1 S1 165.69(11) ?
P1 Ru1 S1 74.63(3) ?
C13 Ru1 S1 121.72(11) ?
C18 Ru1 S1 102.44(10) ?
C14 Ru1 Ru2 120.90(10) ?
C17 Ru1 Ru2 156.39(11) ?
C16 Ru1 Ru2 155.65(10) ?
C15 Ru1 Ru2 135.49(11) ?
P1 Ru1 Ru2 51.94(2) ?
C13 Ru1 Ru2 123.62(9) ?
C18 Ru1 Ru2 138.32(9) ?
S1 Ru1 Ru2 53.12(2) ?
C14 Ru1 H1H 83.7(10) ?
C17 Ru1 H1H 156.3(11) ?
C16 Ru1 H1H 145.9(11) ?
C15 Ru1 H1H 108.7(11) ?
P1 Ru1 H1H 76.1(11) ?
C13 Ru1 H1H 90.5(11) ?
C18 Ru1 H1H 119.3(11) ?
S1 Ru1 H1H 84.2(11) ?
Ru2 Ru1 H1H 37.8(10) ?
C26 Ru2 C25 37.96(14) ?
C26 Ru2 C29 79.50(12) ?
C25 Ru2 C29 66.55(13) ?
C26 Ru2 C30 66.98(13) ?
C25 Ru2 C30 36.97(13) ?
C29 Ru2 C30 35.84(13) ?
C26 Ru2 P1 126.40(11) ?
C25 Ru2 P1 104.68(10) ?
C29 Ru2 P1 127.69(10) ?
C30 Ru2 P1 106.70(9) ?
C26 Ru2 C28 66.07(13) ?
C25 Ru2 C28 77.77(12) ?
C29 Ru2 C28 36.71(13) ?
C30 Ru2 C28 64.49(13) ?
P1 Ru2 C28 162.30(10) ?
C26 Ru2 C27 37.34(14) ?
C25 Ru2 C27 66.41(13) ?
C29 Ru2 C27 65.01(13) ?
C30 Ru2 C27 76.21(12) ?
P1 Ru2 C27 161.76(10) ?
C28 Ru2 C27 34.98(12) ?
C26 Ru2 S1 102.34(10) ?
C25 Ru2 S1 130.78(10) ?
C29 Ru2 S1 151.61(10) ?
C30 Ru2 S1 167.75(9) ?
P1 Ru2 S1 74.28(3) ?
C28 Ru2 S1 117.79(9) ?
C27 Ru2 S1 99.07(9) ?
C26 Ru2 Ru1 155.21(9) ?
C25 Ru2 Ru1 155.98(10) ?
C29 Ru2 Ru1 122.59(9) ?
C30 Ru2 Ru1 137.31(9) ?
P1 Ru2 Ru1 51.52(2) ?
C28 Ru2 Ru1 123.61(8) ?
C27 Ru2 Ru1 137.16(9) ?
S1 Ru2 Ru1 52.94(2) ?
C26 Ru2 H1H 159.6(10) ?
C25 Ru2 H1H 146.4(10) ?
C29 Ru2 H1H 87.4(10) ?
C30 Ru2 H1H 110.1(10) ?
P1 Ru2 H1H 74.0(10) ?
C28 Ru2 H1H 94.2(10) ?
C27 Ru2 H1H 122.6(11) ?
S1 Ru2 H1H 82.0(10) ?
Ru1 Ru2 H1H 35.3(10) ?
C37 S1 Ru1 110.87(11) yes
C37 S1 Ru2 106.45(10) yes
Ru1 S1 Ru2 73.94(3) yes

loop_
_geom_bond_atom_site_label_1
_geom_bond_atom_site_label_2
_geom_bond_distance
_geom_bond_publ_flag
C1 C2 1.391(5) ?
C1 C6 1.395(5) ?
C1 P1 1.827(4) yes
C2 C3 1.395(5) ?
C2 H2A 0.9500 ?
C3 C4 1.394(5) ?
C3 H3A 0.9500 ?
C4 C5 1.384(5) ?
C4 H4A 0.9500 ?
C5 C6 1.379(5) ?
C5 H5A 0.9500 ?
C6 H6A 0.9500 ?
C7 C8 1.387(4) ?
C7 C12 1.404(4) ?
C7 P1 1.827(3) yes
C8 C9 1.401(5) ?
C8 H8A 0.9500 ?
C9 C10 1.377(5) ?
C9 H9A 0.9500 ?
C10 C11 1.393(5) ?
C10 H10A 0.9500 ?
C11 C12 1.380(5) ?
C11 H11A 0.9500 ?
C12 H12A 0.9500 ?
C13 C18 1.396(5) ?
C13 C14 1.445(6) ?
C13 C19 1.514(5) ?
C13 Ru1 2.323(3) ?
C14 C15 1.425(5) ?
C14 C20 1.517(5) ?
C14 Ru1 2.212(3) ?
C15 C16 1.437(5) ?
C15 C21 1.511(6) ?
C15 Ru1 2.255(4) ?
C16 C17 1.422(6) ?
C16 C22 1.517(5) ?
C16 Ru1 2.235(3) ?
C17 C18 1.461(5) ?
C17 C23 1.503(5) ?
C17 Ru1 2.223(3) ?
C18 C24 1.513(5) ?
C18 Ru1 2.325(3) ?
C19 H19A 0.9800 ?
C19 H19B 0.9800 ?
C19 H19C 0.9800 ?
C20 H20A 0.9800 ?
C20 H20B 0.9800 ?
C20 H20C 0.9800 ?
C21 H21A 0.9800 ?
C21 H21B 0.9800 ?
C21 H21C 0.9800 ?
C22 H22A 0.9800 ?
C22 H22B 0.9800 ?
C22 H22C 0.9800 ?
C23 H23A 0.9800 ?
C23 H23B 0.9800 ?
C23 H23C 0.9800 ?
C24 H24A 0.9800 ?
C24 H24B 0.9800 ?
C24 H24C 0.9800 ?
C25 C30 1.426(5) ?
C25 C26 1.429(5) ?
C25 C31 1.515(5) ?
C25 Ru2 2.207(3) ?
C26 C27 1.455(5) ?
C26 C32 1.516(5) ?
C26 Ru2 2.185(3) ?
C27 C28 1.401(5) ?
C27 C33 1.505(5) ?
C27 Ru2 2.337(3) ?
C28 C29 1.440(5) ?
C28 C34 1.518(5) ?
C28 Ru2 2.323(3) ?
C29 C30 1.394(5) ?
C29 C35 1.515(5) ?
C29 Ru2 2.243(3) ?
C30 C36 1.532(5) ?
C30 Ru2 2.286(3) ?
C31 H31A 0.9800 ?
C31 H31B 0.9800 ?
C31 H31C 0.9800 ?
C32 H32A 0.9800 ?
C32 H32B 0.9800 ?
C32 H32C 0.9800 ?
C33 H33A 0.9800 ?
C33 H33B 0.9800 ?
C33 H33C 0.9800 ?
C34 H34A 0.9800 ?
C34 H34B 0.9800 ?
C34 H34C 0.9800 ?
C35 H35A 0.9800 ?
C35 H35B 0.9800 ?
C35 H35C 0.9800 ?
C36 H36A 0.9800 ?
C36 H36B 0.9800 ?
C36 H36C 0.9800 ?
C37 C42 1.391(4) ?
C37 C38 1.394(5) ?
C37 S1 1.787(3) yes
C38 C39 1.389(5) ?
C38 H38A 0.9500 ?
C39 C40 1.386(5) ?
C39 H39A 0.9500 ?
C40 O1 1.370(4) yes
C40 C41 1.387(5) ?
C41 C42 1.378(5) ?
C41 H41A 0.9500 ?
C42 H42A 0.9500 ?
B1 F1 1.369(5) ?
B1 F4 1.375(5) ?
B1 F3 1.386(5) ?
B1 F2 1.386(5) ?
O1 H1O 0.8400 ?
P1 Ru1 2.2957(9) yes
P1 Ru2 2.3092(9) yes
Ru1 S1 2.3685(9) yes
Ru1 Ru2 2.8522(4) yes
Ru1 H1H 1.72(3) ?
Ru2 S1 2.3740(8) yes
Ru2 H1H 1.83(3) ?

loop_
_geom_hbond_atom_site_label_D
_geom_hbond_atom_site_label_H
_geom_hbond_atom_site_label_A
_geom_hbond_site_symmetry_A
_geom_hbond_distance_DH
_geom_hbond_distance_HA
_geom_hbond_distance_DA
_geom_hbond_angle_DHA
O1 H1O F2 2_655 0.84 2.12 2.841(4) 144.0
O1 H1O F3 2_655 0.84 2.40 3.190(4) 157.3

loop_
_geom_torsion_atom_site_label_1
_geom_torsion_atom_site_label_2
_geom_torsion_atom_site_label_3
_geom_torsion_atom_site_label_4
_geom_torsion
C6 C1 C2 C3 -2.2(5)
P1 C1 C2 C3 -179.0(3)
C1 C2 C3 C4 0.0(5)
C2 C3 C4 C5 1.6(5)
C3 C4 C5 C6 -1.1(5)
C4 C5 C6 C1 -1.1(5)
C2 C1 C6 C5 2.7(5)
P1 C1 C6 C5 179.7(3)
C12 C7 C8 C9 1.9(5)
P1 C7 C8 C9 -176.5(3)
C7 C8 C9 C10 -0.7(5)
C8 C9 C10 C11 -1.3(5)
C9 C10 C11 C12 2.1(5)
C10 C11 C12 C7 -0.9(5)
C8 C7 C12 C11 -1.1(5)
P1 C7 C12 C11 177.3(3)
C18 C13 C14 C15 -8.1(5)
C19 C13 C14 C15 167.5(3)
Ru1 C13 C14 C15 -60.4(3)
C18 C13 C14 C20 177.0(3)
C19 C13 C14 C20 -7.4(5)
Ru1 C13 C14 C20 124.7(3)
C18 C13 C14 Ru1 52.3(3)
C19 C13 C14 Ru1 -132.1(3)
C13 C14 C15 C16 9.7(5)
C20 C14 C15 C16 -175.4(3)
Ru1 C14 C15 C16 -52.0(3)
C13 C14 C15 C21 -169.0(3)
C20 C14 C15 C21 5.9(5)
Ru1 C14 C15 C21 129.3(3)
C13 C14 C15 Ru1 61.7(3)
C20 C14 C15 Ru1 -123.4(3)
C14 C15 C16 C17 -2.2(5)
C21 C15 C16 C17 176.6(3)
Ru1 C15 C16 C17 -53.8(3)
C14 C15 C16 C22 179.5(3)
C21 C15 C16 C22 -1.8(5)
Ru1 C15 C16 C22 127.8(3)
C14 C15 C16 Ru1 51.6(3)
C21 C15 C16 Ru1 -129.6(3)
C15 C16 C17 C18 -6.7(5)
C22 C16 C17 C18 171.5(3)
Ru1 C16 C17 C18 -61.1(3)
C15 C16 C17 C23 178.1(3)
C22 C16 C17 C23 -3.6(5)
Ru1 C16 C17 C23 123.8(3)
C15 C16 C17 Ru1 54.3(3)
C22 C16 C17 Ru1 -127.4(3)
C14 C13 C18 C17 -1.1(5)
C19 C13 C18 C17 -176.6(3)
Ru1 C13 C18 C17 48.8(3)
C14 C13 C18 C24 179.2(3)
C19 C13 C18 C24 3.7(5)
Ru1 C13 C18 C24 -130.9(3)
C14 C13 C18 Ru1 -49.9(3)
C19 C13 C18 Ru1 134.6(3)
C16 C17 C18 C13 8.4(5)
C23 C17 C18 C13 -176.3(3)
Ru1 C17 C18 C13 -51.0(3)
C16 C17 C18 C24 -171.8(3)
C23 C17 C18 C24 3.4(5)
Ru1 C17 C18 C24 128.8(3)
C16 C17 C18 Ru1 59.4(3)
C23 C17 C18 Ru1 -125.4(3)
C30 C25 C26 C27 5.0(5)
C31 C25 C26 C27 -171.6(3)
Ru2 C25 C26 C27 62.8(3)
C30 C25 C26 C32 -179.2(3)
C31 C25 C26 C32 4.2(5)
Ru2 C25 C26 C32 -121.4(3)
C30 C25 C26 Ru2 -57.8(3)
C31 C25 C26 Ru2 125.6(3)
C25 C26 C27 C28 -9.9(5)
C32 C26 C27 C28 174.3(3)
Ru2 C26 C27 C28 50.3(3)
C25 C26 C27 C33 169.4(3)
C32 C26 C27 C33 -6.4(5)
Ru2 C26 C27 C33 -130.5(3)
C25 C26 C27 Ru2 -60.2(3)
C32 C26 C27 Ru2 124.1(3)
C26 C27 C28 C29 4.3(5)
C33 C27 C28 C29 -174.9(3)
Ru2 C27 C28 C29 51.8(3)
C26 C27 C28 C34 -179.0(3)
C33 C27 C28 C34 1.7(5)
Ru2 C27 C28 C34 -131.5(3)
C26 C27 C28 Ru2 -47.4(3)
C33 C27 C28 Ru2 133.3(3)
C27 C28 C29 C30 6.4(5)
C34 C28 C29 C30 -170.3(3)
Ru2 C28 C29 C30 60.2(3)
C27 C28 C29 C35 179.5(3)
C34 C28 C29 C35 2.8(5)
Ru2 C28 C29 C35 -126.6(3)
C27 C28 C29 Ru2 -53.8(3)
C34 C28 C29 Ru2 129.5(3)
C28 C29 C30 C25 -11.5(5)
C35 C29 C30 C25 175.6(3)
Ru2 C29 C30 C25 49.2(3)
C28 C29 C30 C36 166.7(3)
C35 C29 C30 C36 -6.2(5)
Ru2 C29 C30 C36 -132.6(3)
C28 C29 C30 Ru2 -60.7(3)
C35 C29 C30 Ru2 126.4(3)
C26 C25 C30 C29 5.7(5)
C31 C25 C30 C29 -177.7(3)
Ru2 C25 C30 C29 -50.0(3)
C26 C25 C30 C36 -172.5(3)
C31 C25 C30 C36 4.1(5)
Ru2 C25 C30 C36 131.8(3)
C26 C25 C30 Ru2 55.7(3)
C31 C25 C30 Ru2 -127.7(3)
C42 C37 C38 C39 0.1(5)
S1 C37 C38 C39 -175.1(3)
C37 C38 C39 C40 -0.8(5)
C38 C39 C40 O1 -179.6(3)
C38 C39 C40 C41 0.7(5)
O1 C40 C41 C42 -179.7(3)
C39 C40 C41 C42 0.0(5)
C40 C41 C42 C37 -0.7(5)
C38 C37 C42 C41 0.7(5)
S1 C37 C42 C41 175.7(2)
C8 C7 P1 C1 115.5(3)
C12 C7 P1 C1 -62.8(3)
C8 C7 P1 Ru1 -17.0(3)
C12 C7 P1 Ru1 164.7(2)
C8 C7 P1 Ru2 -107.7(3)
C12 C7 P1 Ru2 74.0(3)
C2 C1 P1 C7 -14.8(3)
C6 C1 P1 C7 168.3(3)
C2 C1 P1 Ru1 118.0(3)
C6 C1 P1 Ru1 -58.8(3)
C2 C1 P1 Ru2 -151.0(2)
C6 C1 P1 Ru2 32.1(3)
C15 C14 Ru1 C17 65.0(2)
C13 C14 Ru1 C17 -63.0(2)
C20 C14 Ru1 C17 -179.0(4)
C15 C14 Ru1 C16 28.5(2)
C13 C14 Ru1 C16 -99.5(2)
C20 C14 Ru1 C16 144.6(4)
C13 C14 Ru1 C15 -128.0(3)
C20 C14 Ru1 C15 116.1(5)
C15 C14 Ru1 P1 -63.8(2)
C13 C14 Ru1 P1 168.20(16)
C20 C14 Ru1 P1 52.2(4)
C15 C14 Ru1 C13 128.0(3)
C20 C14 Ru1 C13 -116.0(5)
C15 C14 Ru1 C18 101.0(2)
C13 C14 Ru1 C18 -26.98(19)
C20 C14 Ru1 C18 -142.9(4)
C15 C14 Ru1 S1 166.0(2)
C13 C14 Ru1 S1 38.0(4)
C20 C14 Ru1 S1 -77.9(5)
C15 C14 Ru1 Ru2 -125.9(2)
C13 C14 Ru1 Ru2 106.16(19)
C20 C14 Ru1 Ru2 -9.8(4)
C16 C17 Ru1 C14 -65.3(2)
C18 C17 Ru1 C14 61.8(2)
C23 C17 Ru1 C14 177.9(4)
C18 C17 Ru1 C16 127.1(3)
C23 C17 Ru1 C16 -116.8(4)
C16 C17 Ru1 C15 -28.9(2)
C18 C17 Ru1 C15 98.2(2)
C23 C17 Ru1 C15 -145.7(4)
C16 C17 Ru1 P1 59.1(2)
C18 C17 Ru1 P1 -173.86(18)
C23 C17 Ru1 P1 -57.8(4)
C16 C17 Ru1 C13 -101.2(2)
C18 C17 Ru1 C13 25.9(2)
C23 C17 Ru1 C13 142.0(4)
C16 C17 Ru1 C18 -127.1(3)
C23 C17 Ru1 C18 116.1(5)
C16 C17 Ru1 S1 139.73(19)
C18 C17 Ru1 S1 -93.2(2)
C23 C17 Ru1 S1 22.9(4)
C16 C17 Ru1 Ru2 138.5(2)
C18 C17 Ru1 Ru2 -94.4(3)
C23 C17 Ru1 Ru2 21.6(5)
C17 C16 Ru1 C14 104.3(2)
C15 C16 Ru1 C14 -28.4(2)
C22 C16 Ru1 C14 -140.1(5)
C15 C16 Ru1 C17 -132.7(3)
C22 C16 Ru1 C17 115.6(5)
C17 C16 Ru1 C15 132.7(3)
C22 C16 Ru1 C15 -111.6(5)
C17 C16 Ru1 P1 -135.54(19)
C15 C16 Ru1 P1 91.7(2)
C22 C16 Ru1 P1 -19.9(4)
C17 C16 Ru1 C13 66.8(2)
C15 C16 Ru1 C13 -65.9(2)
C22 C16 Ru1 C13 -177.5(4)
C17 C16 Ru1 C18 32.1(2)
C15 C16 Ru1 C18 -100.6(2)
C22 C16 Ru1 C18 147.8(5)
C17 C16 Ru1 S1 -54.3(2)
C15 C16 Ru1 S1 173.01(17)
C22 C16 Ru1 S1 61.4(5)
C17 C16 Ru1 Ru2 -139.9(2)
C15 C16 Ru1 Ru2 87.4(3)
C22 C16 Ru1 Ru2 -24.3(6)
C16 C15 Ru1 C14 133.3(3)
C21 C15 Ru1 C14 -114.6(5)
C14 C15 Ru1 C17 -104.6(3)
C16 C15 Ru1 C17 28.8(2)
C21 C15 Ru1 C17 140.8(4)
C14 C15 Ru1 C16 -133.3(3)
C21 C15 Ru1 C16 112.0(5)
C14 C15 Ru1 P1 129.6(2)
C16 C15 Ru1 P1 -97.1(2)
C21 C15 Ru1 P1 14.9(4)
C14 C15 Ru1 C13 -31.4(2)
C16 C15 Ru1 C13 101.9(2)
C21 C15 Ru1 C13 -146.1(5)
C14 C15 Ru1 C18 -66.5(2)
C16 C15 Ru1 C18 66.9(2)
C21 C15 Ru1 C18 178.9(4)
C14 C15 Ru1 S1 -155.8(3)
C16 C15 Ru1 S1 -22.4(5)
C21 C15 Ru1 S1 89.6(6)
C14 C15 Ru1 Ru2 82.6(2)
C16 C15 Ru1 Ru2 -144.03(18)
C21 C15 Ru1 Ru2 -32.0(5)
C7 P1 Ru1 C14 137.31(17)
C1 P1 Ru1 C14 12.42(17)
Ru2 P1 Ru1 C14 -105.74(12)
C7 P1 Ru1 C17 33.05(19)
C1 P1 Ru1 C17 -91.85(18)
Ru2 P1 Ru1 C17 150.00(14)
C7 P1 Ru1 C16 65.34(17)
C1 P1 Ru1 C16 -59.56(17)
Ru2 P1 Ru1 C16 -177.71(11)
C7 P1 Ru1 C15 103.62(16)
C1 P1 Ru1 C15 -21.28(16)
Ru2 P1 Ru1 C15 -139.43(11)
C7 P1 Ru1 C13 156.7(3)
C1 P1 Ru1 C13 31.8(3)
Ru2 P1 Ru1 C13 -86.4(3)
C7 P1 Ru1 C18 19.1(4)
C1 P1 Ru1 C18 -105.7(4)
Ru2 P1 Ru1 C18 136.1(4)
C7 P1 Ru1 S1 -62.07(13)
C1 P1 Ru1 S1 173.04(13)
Ru2 P1 Ru1 S1 54.88(3)
C7 P1 Ru1 Ru2 -116.95(13)
C1 P1 Ru1 Ru2 118.15(13)
C18 C13 Ru1 C14 -133.9(3)
C19 C13 Ru1 C14 109.0(5)
C18 C13 Ru1 C17 -27.6(2)
C14 C13 Ru1 C17 106.3(2)
C19 C13 Ru1 C17 -144.7(5)
C18 C13 Ru1 C16 -65.0(2)
C14 C13 Ru1 C16 68.9(2)
C19 C13 Ru1 C16 177.9(5)
C18 C13 Ru1 C15 -102.4(2)
C14 C13 Ru1 C15 31.5(2)
C19 C13 Ru1 C15 140.5(5)
C18 C13 Ru1 P1 -161.4(2)
C14 C13 Ru1 P1 -27.5(4)
C19 C13 Ru1 P1 81.4(5)
C14 C13 Ru1 C18 133.9(3)
C19 C13 Ru1 C18 -117.1(6)
C18 C13 Ru1 S1 63.8(2)
C14 C13 Ru1 S1 -162.35(18)
C19 C13 Ru1 S1 -53.4(5)
C18 C13 Ru1 Ru2 127.89(19)
C14 C13 Ru1 Ru2 -98.2(2)
C19 C13 Ru1 Ru2 10.8(5)
C13 C18 Ru1 C14 28.5(2)
C17 C18 Ru1 C14 -107.2(3)
C24 C18 Ru1 C14 143.2(4)
C13 C18 Ru1 C17 135.7(3)
C24 C18 Ru1 C17 -109.6(5)
C13 C18 Ru1 C16 103.8(3)
C17 C18 Ru1 C16 -32.0(2)
C24 C18 Ru1 C16 -141.5(4)
C13 C18 Ru1 C15 66.0(2)
C17 C18 Ru1 C15 -69.7(2)
C24 C18 Ru1 C15 -179.3(4)
C13 C18 Ru1 P1 154.0(3)
C17 C18 Ru1 P1 18.3(5)
C24 C18 Ru1 P1 -91.3(5)
C17 C18 Ru1 C13 -135.7(3)
C24 C18 Ru1 C13 114.7(5)
C13 C18 Ru1 S1 -128.6(2)
C17 C18 Ru1 S1 95.7(2)
C24 C18 Ru1 S1 -13.9(4)
C13 C18 Ru1 Ru2 -81.2(3)
C17 C18 Ru1 Ru2 143.10(19)
C24 C18 Ru1 Ru2 33.5(5)
C27 C26 Ru2 C25 -127.4(3)
C32 C26 Ru2 C25 114.2(5)
C25 C26 Ru2 C29 65.1(2)
C27 C26 Ru2 C29 -62.3(2)
C32 C26 Ru2 C29 179.3(4)
C25 C26 Ru2 C30 29.9(2)
C27 C26 Ru2 C30 -97.5(2)
C32 C26 Ru2 C30 144.1(4)
C25 C26 Ru2 P1 -64.3(2)
C27 C26 Ru2 P1 168.25(15)
C32 C26 Ru2 P1 49.8(4)
C25 C26 Ru2 C28 101.1(2)
C27 C26 Ru2 C28 -26.34(19)
C32 C26 Ru2 C28 -144.8(4)
C25 C26 Ru2 C27 127.4(3)
C32 C26 Ru2 C27 -118.4(5)
C25 C26 Ru2 S1 -143.78(18)
C27 C26 Ru2 S1 88.82(19)
C32 C26 Ru2 S1 -29.6(4)
C25 C26 Ru2 Ru1 -140.0(2)
C27 C26 Ru2 Ru1 92.6(3)
C32 C26 Ru2 Ru1 -25.8(6)
C30 C25 Ru2 C26 130.2(3)
C31 C25 Ru2 C26 -113.7(5)
C30 C25 Ru2 C29 26.7(2)
C26 C25 Ru2 C29 -103.5(2)
C31 C25 Ru2 C29 142.9(5)
C26 C25 Ru2 C30 -130.2(3)
C31 C25 Ru2 C30 116.1(5)
C30 C25 Ru2 P1 -98.4(2)
C26 C25 Ru2 P1 131.40(19)
C31 C25 Ru2 P1 17.7(4)
C30 C25 Ru2 C28 63.6(2)
C26 C25 Ru2 C28 -66.6(2)
C31 C25 Ru2 C28 179.7(4)
C30 C25 Ru2 C27 98.5(2)
C26 C25 Ru2 C27 -31.7(2)
C31 C25 Ru2 C27 -145.4(4)
C30 C25 Ru2 S1 179.90(16)
C26 C25 Ru2 S1 49.7(2)
C31 C25 Ru2 S1 -64.0(5)
C30 C25 Ru2 Ru1 -91.2(3)
C26 C25 Ru2 Ru1 138.6(2)
C31 C25 Ru2 Ru1 24.9(6)
C30 C29 Ru2 C26 -65.0(2)
C28 C29 Ru2 C26 63.8(2)
C35 C29 Ru2 C26 177.7(4)
C30 C29 Ru2 C25 -27.5(2)
C28 C29 Ru2 C25 101.3(2)
C35 C29 Ru2 C25 -144.8(4)
C28 C29 Ru2 C30 128.8(3)
C35 C29 Ru2 C30 -117.3(5)
C30 C29 Ru2 P1 63.3(2)
C28 C29 Ru2 P1 -167.92(15)
C35 C29 Ru2 P1 -54.0(4)
C30 C29 Ru2 C28 -128.8(3)
C35 C29 Ru2 C28 113.9(4)
C30 C29 Ru2 C27 -101.3(2)
C28 C29 Ru2 C27 27.48(18)
C35 C29 Ru2 C27 141.4(4)
C30 C29 Ru2 S1 -161.54(17)
C28 C29 Ru2 S1 -32.8(3)
C35 C29 Ru2 S1 81.2(4)
C30 C29 Ru2 Ru1 127.22(18)
C28 C29 Ru2 Ru1 -103.99(18)
C35 C29 Ru2 Ru1 9.9(4)
C29 C30 Ru2 C26 104.5(2)
C25 C30 Ru2 C26 -30.7(2)
C36 C30 Ru2 C26 -142.2(4)
C29 C30 Ru2 C25 135.2(3)
C36 C30 Ru2 C25 -111.5(5)
C25 C30 Ru2 C29 -135.2(3)
C36 C30 Ru2 C29 113.3(5)
C29 C30 Ru2 P1 -132.44(19)
C25 C30 Ru2 P1 92.4(2)
C36 C30 Ru2 P1 -19.1(4)
C29 C30 Ru2 C28 31.1(2)
C25 C30 Ru2 C28 -104.1(2)
C36 C30 Ru2 C28 144.4(4)
C29 C30 Ru2 C27 66.2(2)
C25 C30 Ru2 C27 -68.9(2)
C36 C30 Ru2 C27 179.6(4)
C29 C30 Ru2 S1 134.8(4)
C25 C30 Ru2 S1 -0.4(6)
C36 C30 Ru2 S1 -111.9(5)
C29 C30 Ru2 Ru1 -81.7(2)
C25 C30 Ru2 Ru1 143.11(18)
C36 C30 Ru2 Ru1 31.6(5)
C7 P1 Ru2 C26 -32.76(18)
C1 P1 Ru2 C26 95.92(17)
Ru1 P1 Ru2 C26 -148.74(12)
C7 P1 Ru2 C25 -67.73(17)
C1 P1 Ru2 C25 60.94(16)
Ru1 P1 Ru2 C25 176.29(11)
C7 P1 Ru2 C29 -139.22(17)
C1 P1 Ru2 C29 -10.55(17)
Ru1 P1 Ru2 C29 104.79(11)
C7 P1 Ru2 C30 -106.13(16)
C1 P1 Ru2 C30 22.54(15)
Ru1 P1 Ru2 C30 137.89(10)
C7 P1 Ru2 C28 -163.5(3)
C1 P1 Ru2 C28 -34.8(3)
Ru1 P1 Ru2 C28 80.5(3)
C7 P1 Ru2 C27 -9.5(3)
C1 P1 Ru2 C27 119.2(3)
Ru1 P1 Ru2 C27 -125.5(3)
C7 P1 Ru2 S1 61.16(13)
C1 P1 Ru2 S1 -170.17(12)
Ru1 P1 Ru2 S1 -54.83(3)
C7 P1 Ru2 Ru1 115.99(13)
C1 P1 Ru2 Ru1 -115.34(12)
C27 C28 Ru2 C26 28.0(2)
C29 C28 Ru2 C26 -105.2(2)
C34 C28 Ru2 C26 144.2(4)
C27 C28 Ru2 C25 66.1(2)
C29 C28 Ru2 C25 -67.0(2)
C34 C28 Ru2 C25 -177.7(4)
C27 C28 Ru2 C29 133.2(3)
C34 C28 Ru2 C29 -110.6(5)
C27 C28 Ru2 C30 102.8(2)
C29 C28 Ru2 C30 -30.38(19)
C34 C28 Ru2 C30 -141.0(4)
C27 C28 Ru2 P1 166.2(2)
C29 C28 Ru2 P1 33.0(4)
C34 C28 Ru2 P1 -77.7(5)
C29 C28 Ru2 C27 -133.2(3)
C34 C28 Ru2 C27 116.2(5)
C27 C28 Ru2 S1 -63.7(2)
C29 C28 Ru2 S1 163.10(16)
C34 C28 Ru2 S1 52.4(4)
C27 C28 Ru2 Ru1 -125.86(17)
C29 C28 Ru2 Ru1 100.98(18)
C34 C28 Ru2 Ru1 -9.7(4)
C28 C27 Ru2 C26 -135.0(3)
C33 C27 Ru2 C26 108.7(5)
C28 C27 Ru2 C25 -102.8(2)
C26 C27 Ru2 C25 32.2(2)
C33 C27 Ru2 C25 140.9(5)
C28 C27 Ru2 C29 -28.75(19)
C26 C27 Ru2 C29 106.2(2)
C33 C27 Ru2 C29 -145.1(5)
C28 C27 Ru2 C30 -65.0(2)
C26 C27 Ru2 C30 70.0(2)
C33 C27 Ru2 C30 178.7(5)
C28 C27 Ru2 P1 -166.6(2)
C26 C27 Ru2 P1 -31.6(4)
C33 C27 Ru2 P1 77.1(5)
C26 C27 Ru2 C28 135.0(3)
C33 C27 Ru2 C28 -116.3(5)
C28 C27 Ru2 S1 126.54(18)
C26 C27 Ru2 S1 -98.48(19)
C33 C27 Ru2 S1 10.2(4)
C28 C27 Ru2 Ru1 83.0(2)
C26 C27 Ru2 Ru1 -141.98(17)
C33 C27 Ru2 Ru1 -33.3(5)
C14 Ru1 Ru2 C26 -155.5(3)
C17 Ru1 Ru2 C26 -3.1(4)
C16 Ru1 Ru2 C26 100.4(4)
C15 Ru1 Ru2 C26 160.1(3)
P1 Ru1 Ru2 C26 95.0(3)
C13 Ru1 Ru2 C26 -111.5(3)
C18 Ru1 Ru2 C26 -68.7(3)
S1 Ru1 Ru2 C26 -4.6(3)
C14 Ru1 Ru2 C25 100.6(3)
C17 Ru1 Ru2 C25 -106.9(4)
C16 Ru1 Ru2 C25 -3.5(4)
C15 Ru1 Ru2 C25 56.3(3)
P1 Ru1 Ru2 C25 -8.9(3)
C13 Ru1 Ru2 C25 144.7(3)
C18 Ru1 Ru2 C25 -172.5(3)
S1 Ru1 Ru2 C25 -108.4(3)
C14 Ru1 Ru2 C29 -5.27(18)
C17 Ru1 Ru2 C29 147.2(3)
C16 Ru1 Ru2 C29 -109.4(3)
C15 Ru1 Ru2 C29 -49.60(19)
P1 Ru1 Ru2 C29 -114.76(12)
C13 Ru1 Ru2 C29 38.78(18)
C18 Ru1 Ru2 C29 81.6(2)
S1 Ru1 Ru2 C29 145.66(12)
C14 Ru1 Ru2 C30 38.18(19)
C17 Ru1 Ru2 C30 -169.4(3)
C16 Ru1 Ru2 C30 -65.9(3)
C15 Ru1 Ru2 C30 -6.2(2)
P1 Ru1 Ru2 C30 -71.31(14)
C13 Ru1 Ru2 C30 82.22(19)
C18 Ru1 Ru2 C30 125.1(2)
S1 Ru1 Ru2 C30 -170.90(14)
C14 Ru1 Ru2 P1 109.49(13)
C17 Ru1 Ru2 P1 -98.1(2)
C16 Ru1 Ru2 P1 5.4(3)
C15 Ru1 Ru2 P1 65.15(15)
C13 Ru1 Ru2 P1 153.53(13)
C18 Ru1 Ru2 P1 -163.63(16)
S1 Ru1 Ru2 P1 -99.59(4)
C14 Ru1 Ru2 C28 -49.41(17)
C17 Ru1 Ru2 C28 103.0(3)
C16 Ru1 Ru2 C28 -153.5(3)
C15 Ru1 Ru2 C28 -93.74(18)
P1 Ru1 Ru2 C28 -158.90(12)
C13 Ru1 Ru2 C28 -5.36(17)
C18 Ru1 Ru2 C28 37.47(19)
S1 Ru1 Ru2 C28 101.52(12)
C14 Ru1 Ru2 C27 -92.52(19)
C17 Ru1 Ru2 C27 59.9(3)
C16 Ru1 Ru2 C27 163.4(3)
C15 Ru1 Ru2 C27 -136.9(2)
P1 Ru1 Ru2 C27 157.99(14)
C13 Ru1 Ru2 C27 -48.47(19)
C18 Ru1 Ru2 C27 -5.6(2)
S1 Ru1 Ru2 C27 58.41(14)
C14 Ru1 Ru2 S1 -150.92(13)
C17 Ru1 Ru2 S1 1.5(2)
C16 Ru1 Ru2 S1 105.0(3)
C15 Ru1 Ru2 S1 164.74(15)
P1 Ru1 Ru2 S1 99.59(4)
C13 Ru1 Ru2 S1 -106.88(13)
C18 Ru1 Ru2 S1 -64.05(16)
C42 C37 S1 Ru1 30.2(3)
C38 C37 S1 Ru1 -154.8(2)
C42 C37 S1 Ru2 -48.4(3)
C38 C37 S1 Ru2 126.5(2)
C14 Ru1 S1 C37 -17.2(3)
C17 Ru1 S1 C37 78.76(15)
C16 Ru1 S1 C37 109.06(17)
C15 Ru1 S1 C37 126.4(4)
P1 Ru1 S1 C37 -155.50(11)
C13 Ru1 S1 C37 8.63(16)
C18 Ru1 S1 C37 40.37(14)
Ru2 Ru1 S1 C37 -101.87(11)
C14 Ru1 S1 Ru2 84.6(2)
C17 Ru1 S1 Ru2 -179.38(10)
C16 Ru1 S1 Ru2 -149.08(13)
C15 Ru1 S1 Ru2 -131.7(4)
P1 Ru1 S1 Ru2 -53.63(3)
C13 Ru1 S1 Ru2 110.49(11)
C18 Ru1 S1 Ru2 142.24(10)
C26 Ru2 S1 C37 -74.43(16)
C25 Ru2 S1 C37 -103.12(17)
C29 Ru2 S1 C37 16.3(2)
C30 Ru2 S1 C37 -102.8(5)
P1 Ru2 S1 C37 160.86(11)
C28 Ru2 S1 C37 -5.16(15)
C27 Ru2 S1 C37 -36.54(15)
Ru1 Ru2 S1 C37 107.55(11)
C26 Ru2 S1 Ru1 178.02(11)
C25 Ru2 S1 Ru1 149.33(13)
C29 Ru2 S1 Ru1 -91.27(19)
C30 Ru2 S1 Ru1 149.6(5)
P1 Ru2 S1 Ru1 53.31(3)
C28 Ru2 S1 Ru1 -112.71(10)
C27 Ru2 S1 Ru1 -144.09(10)
